data_2206126
loop_
_publ_author_name
'Fan, Sai-Rong'
'Zhu, Long-Guan'

_publ_section_title
<i>catena</i>-Poly[[<i>cis</i>-diaqua(1,10-phenanthroline-\k^2^<i>N</i>,<i>N</i>')manganese(II)]-\m~2~-5-sulfonatosalicylato-\k^2^<i>O</i>:<i>O</i>']
_journal_issue 7
_journal_name_full 'Acta Crystallographica Section E'
_journal_page_first m1298
_journal_page_last m1300
_journal_paper_doi 10.1107/S1600536805017861
_journal_volume 61
_journal_year 2005
_chemical_formula_iupac '[Mn (C12 H8 N2) (C7 H4 S O6) (H2 O)2]'
_chemical_formula_moiety 'C19 H16 Mn N2 O8 S'
_chemical_formula_sum 'C19 H16 Mn N2 O8 S'
_chemical_formula_weight 487.34
_chemical_name_systematic
;
 ?
;
_space_group_IT_number 14
_symmetry_cell_setting monoclinic
_symmetry_space_group_name_Hall '-P 2ybc'
_symmetry_space_group_name_H-M 'P 1 21/c 1'
_atom_sites_solution_hydrogens geom
_atom_sites_solution_primary direct
_atom_sites_solution_secondary difmap
_audit_creation_method SHELXL-97
_cell_angle_alpha 90.00
_cell_angle_beta 107.4210(10)
_cell_angle_gamma 90.00
_cell_formula_units_Z 4
_cell_length_a 14.4166(9)
_cell_length_b 7.7234(5)
_cell_length_c 18.6868(11)
_cell_measurement_reflns_used 5871
_cell_measurement_temperature 295(2)
_cell_measurement_theta_max 28.237
_cell_measurement_theta_min 2.285
_cell_volume 1985.2(2)
_computing_cell_refinement 'SAINT (Bruker, 2002)'
_computing_data_collection 'SMART (Bruker, 2002)'
_computing_data_reduction SAINT
_computing_molecular_graphics 'Ortep-3 for Windows (Farrugia, 1997)'
_computing_publication_material 'WinGX (Farrugia, 1999)'
_computing_structure_refinement 'SHELXL97 (Sheldrick, 1997)'
_computing_structure_solution 'SHELXS97 (Sheldrick, 1997)'
_diffrn_ambient_temperature 295(2)
_diffrn_measured_fraction_theta_full 0.998
_diffrn_measured_fraction_theta_max 0.998
_diffrn_measurement_device_type 'Bruker SMART APEX area-detector diffractometer'
_diffrn_measurement_method '\f and \w scans'
_diffrn_radiation_monochromator graphite
_diffrn_radiation_source 'fine-focus sealed tube'
_diffrn_radiation_type MoK\a
_diffrn_radiation_wavelength 0.71073
_diffrn_reflns_av_R_equivalents 0.0185
_diffrn_reflns_av_sigmaI/netI 0.0248
_diffrn_reflns_limit_h_max 17
_diffrn_reflns_limit_h_min -14
_diffrn_reflns_limit_k_max 9
_diffrn_reflns_limit_k_min -9
_diffrn_reflns_limit_l_max 13
_diffrn_reflns_limit_l_min -23
_diffrn_reflns_number 10821
_diffrn_reflns_theta_full 26.00
_diffrn_reflns_theta_max 26.00
_diffrn_reflns_theta_min 2.28
_diffrn_standards_number 0
_exptl_absorpt_coefficient_mu 0.822
_exptl_absorpt_correction_T_max 0.8797
_exptl_absorpt_correction_T_min 0.7188
_exptl_absorpt_correction_type multi-scan
_exptl_absorpt_process_details '(SADABS; Bruker, 2002)'
_exptl_crystal_colour 'pale yellow'
_exptl_crystal_density_diffrn 1.631
_exptl_crystal_density_method 'not measured'
_exptl_crystal_description block
_exptl_crystal_F_000 996
_exptl_crystal_size_max 0.43
_exptl_crystal_size_mid 0.25
_exptl_crystal_size_min 0.16
_refine_diff_density_max 0.241
_refine_diff_density_min -0.355
_refine_ls_extinction_method none
_refine_ls_goodness_of_fit_ref 1.069
_refine_ls_hydrogen_treatment constr
_refine_ls_matrix_type full
_refine_ls_number_parameters 295
_refine_ls_number_reflns 3888
_refine_ls_number_restraints 5
_refine_ls_restrained_S_all 1.069
_refine_ls_R_factor_all 0.0333
_refine_ls_R_factor_gt 0.0303
_refine_ls_shift/su_max 0.001
_refine_ls_shift/su_mean <0.001
_refine_ls_structure_factor_coef Fsqd
_refine_ls_weighting_details 'w=1/[\s^2^(Fo^2^)+(0.0466P)^2^+0.5664P] where P=(Fo^2^+2Fc^2^)/3'
_refine_ls_weighting_scheme calc
_refine_ls_wR_factor_gt 0.0819
_refine_ls_wR_factor_ref 0.0839
_reflns_number_gt 3537
_reflns_number_total 3888
_reflns_threshold_expression I>2\s(I)
_cod_data_source_file br6197.cif
_cod_data_source_block I
_cod_original_sg_symbol_H-M 'P 21/c'
_cod_database_code 2206126

loop_
_symmetry_equiv_pos_as_xyz
'x, y, z'
'-x, y+1/2, -z+1/2'
'-x, -y, -z'
'x, -y-1/2, z-1/2'

loop_
_atom_site_label
_atom_site_fract_x
_atom_site_fract_y
_atom_site_fract_z
_atom_site_U_iso_or_equiv
_atom_site_adp_type
_atom_site_calc_flag
_atom_site_refinement_flags
_atom_site_occupancy
_atom_site_type_symbol
Mn1 0.219354(18) 0.07951(3) 0.296642(13) 0.03009(10) Uani d . 1 Mn
S1 0.14733(3) 0.48328(5) 0.33634(2) 0.02756(11) Uani d . 1 S
N1 0.27358(11) 0.06462(19) 0.42350(8) 0.0349(3) Uani d . 1 N
N2 0.36575(11) 0.2079(2) 0.33132(9) 0.0405(4) Uani d . 1 N
O1 0.24227(11) 0.6023(2) 0.63216(7) 0.0520(4) Uani d . 1 O
O2 0.18087(12) 0.38142(19) 0.67923(7) 0.0512(4) Uani d . 1 O
O3 0.04037(12) 0.20276(19) 0.59313(8) 0.0534(4) Uani d D 1 O
O4 0.14610(9) 0.32881(15) 0.29108(6) 0.0364(3) Uani d . 1 O
O5 0.24197(9) 0.56417(17) 0.36395(7) 0.0412(3) Uani d . 1 O
O6 0.07220(9) 0.60324(15) 0.29427(7) 0.0364(3) Uani d . 1 O
O1W 0.29335(10) -0.16546(17) 0.28143(7) 0.0399(3) Uani d D 1 O
O2W 0.08955(10) -0.04690(17) 0.29951(8) 0.0434(3) Uani d D 1 O
C1 0.19190(13) 0.4702(2) 0.62470(10) 0.0354(4) Uani d . 1 C
C2 0.13852(13) 0.4047(2) 0.54805(9) 0.0305(4) Uani d . 1 C
C3 0.06546(13) 0.2788(2) 0.53660(10) 0.0340(4) Uani d . 1 C
C4 0.01434(14) 0.2270(2) 0.46408(10) 0.0379(4) Uani d . 1 C
H4 -0.0364 0.1482 0.4566 0.045 Uiso calc R 1 H
C5 0.03865(12) 0.2920(2) 0.40360(9) 0.0339(4) Uani d . 1 C
H5 0.0050 0.2558 0.3553 0.041 Uiso calc R 1 H
C6 0.11364(12) 0.4118(2) 0.41460(9) 0.0282(3) Uani d . 1 C
C7 0.16204(12) 0.4695(2) 0.48587(9) 0.0291(3) Uani d . 1 C
H7 0.2107 0.5523 0.4926 0.035 Uiso calc R 1 H
C8 0.22885(16) -0.0107(3) 0.46788(11) 0.0457(5) Uani d . 1 C
H8 0.1683 -0.0611 0.4463 0.055 Uiso calc R 1 H
C9 0.2690(2) -0.0173(3) 0.54560(12) 0.0605(6) Uani d . 1 C
H9 0.2361 -0.0720 0.5751 0.073 Uiso calc R 1 H
C10 0.3574(2) 0.0576(3) 0.57785(12) 0.0620(7) Uani d . 1 C
H10 0.3849 0.0544 0.6296 0.074 Uiso calc R 1 H
C11 0.40663(16) 0.1391(3) 0.53328(11) 0.0489(5) Uani d . 1 C
C12 0.50114(18) 0.2181(3) 0.56185(14) 0.0650(7) Uani d . 1 C
H12 0.5317 0.2188 0.6133 0.078 Uiso calc R 1 H
C13 0.54587(17) 0.2902(3) 0.51636(16) 0.0670(8) Uani d . 1 C
H13 0.6066 0.3408 0.5368 0.080 Uiso calc R 1 H
C14 0.50248(14) 0.2915(3) 0.43665(14) 0.0518(5) Uani d . 1 C
C15 0.54731(17) 0.3601(3) 0.38583(18) 0.0698(7) Uani d . 1 C
H15 0.6081 0.4119 0.4035 0.084 Uiso calc R 1 H
C16 0.50256(19) 0.3512(4) 0.31150(18) 0.0745(8) Uani d . 1 C
H16 0.5324 0.3957 0.2777 0.089 Uiso calc R 1 H
C17 0.41093(17) 0.2743(3) 0.28572(14) 0.0598(6) Uani d . 1 C
H17 0.3804 0.2696 0.2343 0.072 Uiso calc R 1 H
C18 0.36159(13) 0.1394(2) 0.45521(10) 0.0367(4) Uani d . 1 C
C19 0.41045(13) 0.2154(2) 0.40632(11) 0.0382(4) Uani d . 1 C
H1B 0.0361(10) -0.003(3) 0.2752(11) 0.050 Uiso d D 1 H
H1A 0.2766(16) -0.2578(19) 0.2977(12) 0.050 Uiso d D 1 H
H2A 0.2758(15) -0.174(3) 0.2338(6) 0.050 Uiso d D 1 H
H2B 0.0833(16) -0.1544(13) 0.3015(12) 0.050 Uiso d D 1 H
H3A 0.0776(13) 0.249(3) 0.6318(8) 0.050 Uiso d D 1 H

loop_
_atom_site_aniso_label
_atom_site_aniso_U_11
_atom_site_aniso_U_22
_atom_site_aniso_U_33
_atom_site_aniso_U_12
_atom_site_aniso_U_13
_atom_site_aniso_U_23
Mn1 0.03245(16) 0.03214(16) 0.02395(15) -0.00083(10) 0.00581(11) 0.00061(10)
S1 0.0323(2) 0.0268(2) 0.0223(2) -0.00174(15) 0.00621(16) 0.00059(15)
N1 0.0359(8) 0.0374(8) 0.0291(8) 0.0037(6) 0.0061(6) 0.0022(6)
N2 0.0364(8) 0.0413(9) 0.0430(9) -0.0040(7) 0.0110(7) 0.0033(7)
O1 0.0642(9) 0.0632(9) 0.0286(7) -0.0316(8) 0.0140(6) -0.0069(6)
O2 0.0796(10) 0.0488(8) 0.0240(7) -0.0207(7) 0.0136(6) 0.0007(6)
O3 0.0754(10) 0.0546(9) 0.0363(7) -0.0300(8) 0.0260(7) -0.0044(6)
O4 0.0510(7) 0.0307(6) 0.0287(6) 0.0042(5) 0.0139(5) -0.0009(5)
O5 0.0372(7) 0.0536(8) 0.0302(7) -0.0133(6) 0.0063(5) 0.0037(6)
O6 0.0419(7) 0.0267(6) 0.0348(7) 0.0014(5) 0.0028(5) 0.0036(5)
O1W 0.0452(7) 0.0391(7) 0.0343(7) 0.0030(6) 0.0100(6) 0.0051(6)
O2W 0.0327(7) 0.0299(6) 0.0597(9) -0.0028(6) 0.0019(6) 0.0039(6)
C1 0.0412(10) 0.0400(10) 0.0269(9) -0.0037(8) 0.0129(7) -0.0016(7)
C2 0.0361(9) 0.0301(8) 0.0260(8) -0.0006(7) 0.0102(7) -0.0004(6)
C3 0.0405(10) 0.0332(9) 0.0324(9) -0.0039(7) 0.0170(7) -0.0006(7)
C4 0.0399(10) 0.0356(9) 0.0397(10) -0.0108(8) 0.0144(8) -0.0054(8)
C5 0.0356(9) 0.0365(9) 0.0279(9) -0.0047(7) 0.0068(7) -0.0055(7)
C6 0.0329(9) 0.0275(8) 0.0250(8) 0.0008(6) 0.0098(7) 0.0004(6)
C7 0.0313(8) 0.0290(8) 0.0271(8) -0.0043(7) 0.0088(7) -0.0012(6)
C8 0.0477(11) 0.0522(12) 0.0385(11) 0.0070(9) 0.0150(9) 0.0079(9)
C9 0.0778(17) 0.0707(15) 0.0383(12) 0.0176(13) 0.0253(12) 0.0156(11)
C10 0.0833(18) 0.0681(15) 0.0270(10) 0.0273(13) 0.0050(11) -0.0009(10)
C11 0.0544(12) 0.0457(11) 0.0354(10) 0.0182(10) -0.0038(9) -0.0097(9)
C12 0.0582(14) 0.0634(15) 0.0500(13) 0.0177(12) -0.0193(11) -0.0207(12)
C13 0.0394(12) 0.0551(14) 0.0845(19) 0.0046(10) -0.0150(12) -0.0260(13)
C14 0.0340(10) 0.0380(10) 0.0746(15) 0.0018(8) 0.0029(10) -0.0107(10)
C15 0.0376(12) 0.0569(14) 0.113(2) -0.0114(11) 0.0191(13) -0.0063(15)
C16 0.0574(15) 0.0756(18) 0.100(2) -0.0153(13) 0.0381(15) 0.0114(16)
C17 0.0560(13) 0.0629(14) 0.0650(15) -0.0091(11) 0.0248(11) 0.0123(12)
C18 0.0371(9) 0.0334(9) 0.0334(9) 0.0090(7) 0.0009(7) -0.0049(7)
C19 0.0323(9) 0.0300(9) 0.0467(11) 0.0040(7) 0.0035(8) -0.0049(8)

loop_
_atom_type_symbol
_atom_type_description
_atom_type_scat_dispersion_real
_atom_type_scat_dispersion_imag
_atom_type_scat_source
C C 0.0033 0.0016 'International Tables Vol C Tables 4.2.6.8 and 6.1.1.4'
H H 0.0000 0.0000 'International Tables Vol C Tables 4.2.6.8 and 6.1.1.4'
N N 0.0061 0.0033 'International Tables Vol C Tables 4.2.6.8 and 6.1.1.4'
O O 0.0106 0.0060 'International Tables Vol C Tables 4.2.6.8 and 6.1.1.4'
S S 0.1246 0.1234 'International Tables Vol C Tables 4.2.6.8 and 6.1.1.4'
Mn Mn 0.3368 0.7283 'International Tables Vol C Tables 4.2.6.8 and 6.1.1.4'

loop_
_geom_angle_atom_site_label_1
_geom_angle_atom_site_label_2
_geom_angle_atom_site_label_3
_geom_angle_site_symmetry_1
_geom_angle_site_symmetry_3
_geom_angle
_geom_angle_publ_flag
O2 Mn1 O1W 4_565 . 88.61(5) yes
O2 Mn1 O2W 4_565 . 97.59(6) yes
O2 Mn1 O4 4_565 . 81.49(5) yes
O2 Mn1 N1 4_565 . 173.00(6) yes
O2 Mn1 N2 4_565 . 99.68(6) yes
O4 Mn1 O1W . . 169.86(5) yes
O4 Mn1 N1 . . 96.03(5) yes
O4 Mn1 N2 . . 91.36(5) yes
O1W Mn1 N1 . . 93.55(5) yes
O1W Mn1 N2 . . 88.13(6) yes
O2W Mn1 O4 . . 89.39(5) yes
O2W Mn1 O1W . . 94.12(5) yes
O2W Mn1 N1 . . 88.91(6) yes
O2W Mn1 N2 . . 162.63(6) yes
N2 Mn1 N1 . . 73.76(6) yes
O5 S1 O4 . . 113.94(8) yes
O5 S1 O6 . . 112.67(8) yes
O4 S1 O6 . . 109.13(7) yes
O5 S1 C6 . . 107.69(8) yes
O4 S1 C6 . . 105.45(7) yes
O6 S1 C6 . . 107.50(8) yes
C8 N1 C18 . . 118.61(16) ?
C8 N1 Mn1 . . 126.57(13) ?
C18 N1 Mn1 . . 114.80(12) ?
C17 N2 C19 . . 118.43(18) ?
C17 N2 Mn1 . . 126.00(15) ?
C19 N2 Mn1 . . 115.57(12) ?
C1 O2 Mn1 . 4_566 133.93(12) ?
C3 O3 H3A . . 103.6(16) ?
S1 O4 Mn1 . . 140.48(8) ?
Mn1 O1W H1A . . 118.3(16) ?
Mn1 O1W H2A . . 101.4(15) ?
H1A O1W H2A . . 106(2) ?
Mn1 O2W H1B . . 118.2(16) ?
Mn1 O2W H2B . . 124.4(15) ?
H1B O2W H2B . . 109(2) ?
O1 C1 O2 . . 124.24(16) ?
O1 C1 C2 . . 120.23(16) ?
O2 C1 C2 . . 115.53(16) ?
C7 C2 C3 . . 118.69(15) ?
C7 C2 C1 . . 119.43(15) ?
C3 C2 C1 . . 121.88(15) ?
O3 C3 C4 . . 116.66(16) ?
O3 C3 C2 . . 123.21(16) ?
C4 C3 C2 . . 120.13(16) ?
C5 C4 C3 . . 120.28(16) ?
C5 C4 H4 . . 119.9 ?
C3 C4 H4 . . 119.9 ?
C4 C5 C6 . . 119.97(15) ?
C4 C5 H5 . . 120.0 ?
C6 C5 H5 . . 120.0 ?
C7 C6 C5 . . 120.26(15) ?
C7 C6 S1 . . 120.98(13) ?
C5 C6 S1 . . 118.75(12) ?
C6 C7 C2 . . 120.56(16) ?
C6 C7 H7 . . 119.7 ?
C2 C7 H7 . . 119.7 ?
N1 C8 C9 . . 122.6(2) ?
N1 C8 H8 . . 118.7 ?
C9 C8 H8 . . 118.7 ?
C10 C9 C8 . . 119.1(2) ?
C10 C9 H9 . . 120.4 ?
C8 C9 H9 . . 120.4 ?
C9 C10 C11 . . 120.1(2) ?
C9 C10 H10 . . 119.9 ?
C11 C10 H10 . . 119.9 ?
C10 C11 C18 . . 117.4(2) ?
C10 C11 C12 . . 124.3(2) ?
C18 C11 C12 . . 118.3(2) ?
C13 C12 C11 . . 121.7(2) ?
C13 C12 H12 . . 119.2 ?
C11 C12 H12 . . 119.2 ?
C12 C13 C14 . . 121.5(2) ?
C12 C13 H13 . . 119.3 ?
C14 C13 H13 . . 119.3 ?
C15 C14 C19 . . 117.1(2) ?
C15 C14 C13 . . 124.1(2) ?
C19 C14 C13 . . 118.8(2) ?
C16 C15 C14 . . 120.2(2) ?
C16 C15 H15 . . 119.9 ?
C14 C15 H15 . . 119.9 ?
C15 C16 C17 . . 119.3(2) ?
C15 C16 H16 . . 120.3 ?
C17 C16 H16 . . 120.3 ?
N2 C17 C16 . . 122.7(2) ?
N2 C17 H17 . . 118.6 ?
C16 C17 H17 . . 118.6 ?
N1 C18 C11 . . 122.15(19) ?
N1 C18 C19 . . 117.94(15) ?
C11 C18 C19 . . 119.87(18) ?
N2 C19 C14 . . 122.2(2) ?
N2 C19 C18 . . 117.90(16) ?
C14 C19 C18 . . 119.88(18) ?

loop_
_geom_bond_atom_site_label_1
_geom_bond_atom_site_label_2
_geom_bond_site_symmetry_2
_geom_bond_distance
_geom_bond_publ_flag
Mn1 O1W . 2.2316(14) yes
Mn1 O2W . 2.1255(14) yes
Mn1 O2 4_565 2.1174(13) yes
Mn1 O4 . 2.1835(12) yes
Mn1 N1 . 2.2659(15) yes
Mn1 N2 . 2.2447(15) yes
S1 O4 . 1.4595(12) yes
S1 O5 . 1.4479(13) yes
S1 O6 . 1.4627(12) yes
S1 C6 . 1.7620(16) ?
N1 C8 . 1.328(3) ?
N1 C18 . 1.358(2) ?
N2 C17 . 1.321(3) ?
N2 C19 . 1.357(2) ?
O1 C1 . 1.236(2) ?
O2 C1 . 1.277(2) ?
O2 Mn1 4_566 2.1174(13) ?
O3 C3 . 1.349(2) ?
O3 H3A . 0.842(10) ?
O1W H1A . 0.838(10) ?
O1W H2A . 0.851(9) ?
O2W H1B . 0.841(9) ?
O2W H2B . 0.837(10) ?
C1 C2 . 1.497(2) ?
C2 C7 . 1.397(2) ?
C2 C3 . 1.402(2) ?
C3 C4 . 1.393(3) ?
C4 C5 . 1.374(2) ?
C4 H4 . 0.9300 ?
C5 C6 . 1.391(2) ?
C5 H5 . 0.9300 ?
C6 C7 . 1.379(2) ?
C7 H7 . 0.9300 ?
C8 C9 . 1.394(3) ?
C8 H8 . 0.9300 ?
C9 C10 . 1.364(4) ?
C9 H9 . 0.9300 ?
C10 C11 . 1.395(4) ?
C10 H10 . 0.9300 ?
C11 C18 . 1.408(3) ?
C11 C12 . 1.442(3) ?
C12 C13 . 1.333(4) ?
C12 H12 . 0.9300 ?
C13 C14 . 1.433(4) ?
C13 H13 . 0.9300 ?
C14 C15 . 1.403(4) ?
C14 C19 . 1.406(3) ?
C15 C16 . 1.347(4) ?
C15 H15 . 0.9300 ?
C16 C17 . 1.396(3) ?
C16 H16 . 0.9300 ?
C17 H17 . 0.9300 ?
C18 C19 . 1.435(3) ?

loop_
_geom_hbond_atom_site_label_D
_geom_hbond_atom_site_label_H
_geom_hbond_atom_site_label_A
_geom_hbond_site_symmetry_A
_geom_hbond_distance_DH
_geom_hbond_distance_HA
_geom_hbond_distance_DA
_geom_hbond_angle_DHA
_geom_hbond_publ_flag
O2W H1B O6 2_545 0.841(9) 1.892(11) 2.7214(18) 169(2) yes
O1W H1A O5 1_545 0.838(10) 2.011(11) 2.8233(18) 163(2) yes
O1W H2A O1 4_565 0.851(9) 1.899(12) 2.7076(19) 158(2) yes
O2W H2B O6 1_545 0.837(10) 1.880(10) 2.7127(17) 173(2) yes
O3 H3A O2 . 0.842(10) 1.804(13) 2.578(2) 152(2) yes

loop_
_geom_torsion_atom_site_label_1
_geom_torsion_atom_site_label_2
_geom_torsion_atom_site_label_3
_geom_torsion_atom_site_label_4
_geom_torsion_site_symmetry_1
_geom_torsion
O2W Mn1 N1 C8 . 3.27(16)
O4 Mn1 N1 C8 . 92.54(16)
O1W Mn1 N1 C8 . -90.79(16)
N2 Mn1 N1 C8 . -177.80(17)
O2W Mn1 N1 C18 . -177.82(12)
O4 Mn1 N1 C18 . -88.55(12)
O1W Mn1 N1 C18 . 88.12(12)
N2 Mn1 N1 C18 . 1.11(12)
O2 Mn1 N2 C17 4_565 -3.99(19)
O2W Mn1 N2 C17 . -177.89(19)
O4 Mn1 N2 C17 . -85.59(18)
O1W Mn1 N2 C17 . 84.28(18)
N1 Mn1 N2 C17 . 178.52(19)
O2 Mn1 N2 C19 4_565 176.36(12)
O2W Mn1 N2 C19 . 2.5(3)
O4 Mn1 N2 C19 . 94.76(13)
O1W Mn1 N2 C19 . -95.37(13)
N1 Mn1 N2 C19 . -1.13(12)
O5 S1 O4 Mn1 . 54.18(14)
O6 S1 O4 Mn1 . -178.92(11)
C6 S1 O4 Mn1 . -63.70(14)
O2 Mn1 O4 S1 4_565 -151.32(13)
O2W Mn1 O4 S1 . 110.91(13)
O1W Mn1 O4 S1 . -138.7(2)
N2 Mn1 O4 S1 . -51.73(13)
N1 Mn1 O4 S1 . 22.08(13)
Mn1 O2 C1 O1 4_566 9.3(3)
Mn1 O2 C1 C2 4_566 -170.49(13)
O1 C1 C2 C7 . 13.9(3)
O2 C1 C2 C7 . -166.31(17)
O1 C1 C2 C3 . -166.39(18)
O2 C1 C2 C3 . 13.4(3)
C7 C2 C3 O3 . 177.04(17)
C1 C2 C3 O3 . -2.7(3)
C7 C2 C3 C4 . -3.3(3)
C1 C2 C3 C4 . 177.00(17)
O3 C3 C4 C5 . -176.80(17)
C2 C3 C4 C5 . 3.5(3)
C3 C4 C5 C6 . -1.0(3)
C4 C5 C6 C7 . -1.8(3)
C4 C5 C6 S1 . 176.53(14)
O5 S1 C6 C7 . 14.68(16)
O4 S1 C6 C7 . 136.70(14)
O6 S1 C6 C7 . -106.96(14)
O5 S1 C6 C5 . -163.62(13)
O4 S1 C6 C5 . -41.61(15)
O6 S1 C6 C5 . 74.73(14)
C5 C6 C7 C2 . 2.0(3)
S1 C6 C7 C2 . -176.30(13)
C3 C2 C7 C6 . 0.6(3)
C1 C2 C7 C6 . -179.72(16)
C18 N1 C8 C9 . -0.5(3)
Mn1 N1 C8 C9 . 178.34(15)
N1 C8 C9 C10 . 0.6(3)
C8 C9 C10 C11 . -0.2(3)
C9 C10 C11 C18 . -0.2(3)
C9 C10 C11 C12 . -178.4(2)
C10 C11 C12 C13 . 178.2(2)
C18 C11 C12 C13 . 0.0(3)
C11 C12 C13 C14 . -0.5(4)
C12 C13 C14 C15 . -177.8(2)
C12 C13 C14 C19 . 0.3(3)
C19 C14 C15 C16 . -0.2(4)
C13 C14 C15 C16 . 177.9(2)
C14 C15 C16 C17 . 0.5(4)
C19 N2 C17 C16 . 0.2(3)
Mn1 N2 C17 C16 . -179.48(19)
C15 C16 C17 N2 . -0.5(4)
C8 N1 C18 C11 . 0.1(3)
Mn1 N1 C18 C11 . -178.88(14)
C8 N1 C18 C19 . 178.01(17)
Mn1 N1 C18 C19 . -1.0(2)
C10 C11 C18 N1 . 0.2(3)
C12 C11 C18 N1 . 178.59(17)
C10 C11 C18 C19 . -177.61(18)
C12 C11 C18 C19 . 0.7(3)
C17 N2 C19 C14 . 0.2(3)
Mn1 N2 C19 C14 . 179.87(14)
C17 N2 C19 C18 . -178.64(18)
Mn1 N2 C19 C18 . 1.0(2)
C15 C14 C19 N2 . -0.2(3)
C13 C14 C19 N2 . -178.38(18)
C15 C14 C19 C18 . 178.64(19)
C13 C14 C19 C18 . 0.4(3)
N1 C18 C19 N2 . 0.0(2)
C11 C18 C19 N2 . 177.92(16)
N1 C18 C19 C14 . -178.88(16)
C11 C18 C19 C14 . -0.9(3)
